data_4104470
loop_
_publ_author_name
'Kang-sang Lee'
'Adil R. Zhugralin'
'Amir H. Hoveyda'

_publ_section_title
;
 Efficient C-B Bond Formation Promoted by N-Heterocyclic Carbenes:
 Synthesis of Tertiary and Quaternary B-Substituted Carbons through
 Metal-Free Catalytic Boron Conjugate Additions to Cyclic and Acyclic
 \a,\b-Unsaturated Carbonyls
;
_journal_name_full 'Journal of the American Chemical Society'
_journal_page_first 7253
_journal_page_last 7255
_journal_paper_doi 10.1021/ja902889s
_journal_volume 131
_journal_year 2009
_chemical_formula_moiety 'C19 H26 B Cl O4'
_chemical_formula_sum 'C19 H26 B Cl O4'
_chemical_formula_weight 364.66
_chemical_name_systematic
; 
 ? 
;
_space_group_IT_number 14
_symmetry_cell_setting monoclinic
_symmetry_space_group_name_Hall '-P 2ybc'
_symmetry_space_group_name_H-M 'P 1 21/c 1'
_atom_sites_solution_hydrogens difmap
_atom_sites_solution_primary direct
_atom_sites_solution_secondary difmap
_audit_creation_method SHELXL-97
_cell_angle_alpha 90.00
_cell_angle_beta 109.176(2)
_cell_angle_gamma 90.00
_cell_formula_units_Z 8
_cell_length_a 12.399(2)
_cell_length_b 32.215(5)
_cell_length_c 9.9188(17)
_cell_measurement_reflns_used 9911
_cell_measurement_temperature 100(2)
_cell_measurement_theta_max 27.98
_cell_measurement_theta_min 2.39
_cell_volume 3742.1(11)
_computing_cell_refinement 'Bruker SAINT'
_computing_data_collection 'Bruker SMART'
_computing_data_reduction 'Bruker SAINT'
_computing_molecular_graphics 'Bruker SHELXTL'
_computing_publication_material 'Bruker SHELXTL'
_computing_structure_refinement 'SHELXL-97 (Sheldrick, 2008)'
_computing_structure_solution 'SHELXS-97 (Sheldrick, 2008)'
_diffrn_ambient_temperature 100(2)
_diffrn_measured_fraction_theta_full 0.999
_diffrn_measured_fraction_theta_max 0.999
_diffrn_measurement_device_type 'Bruker SMART APEX CCD'
_diffrn_measurement_method '0.3 deg wide \w exposures'
_diffrn_radiation_monochromator graphite
_diffrn_radiation_source 'normal-focus sealed tube'
_diffrn_radiation_type MoK\a
_diffrn_radiation_wavelength 0.71073
_diffrn_reflns_av_R_equivalents 0.0750
_diffrn_reflns_av_sigmaI/netI 0.0492
_diffrn_reflns_limit_h_max 15
_diffrn_reflns_limit_h_min -15
_diffrn_reflns_limit_k_max 39
_diffrn_reflns_limit_k_min -39
_diffrn_reflns_limit_l_max 12
_diffrn_reflns_limit_l_min -12
_diffrn_reflns_number 46054
_diffrn_reflns_theta_full 25.50
_diffrn_reflns_theta_max 25.50
_diffrn_reflns_theta_min 2.26
_exptl_absorpt_coefficient_mu 0.224
_exptl_absorpt_correction_T_max 0.9933
_exptl_absorpt_correction_T_min 0.9419
_exptl_absorpt_correction_type multi-scan
_exptl_absorpt_process_details SADABS
_exptl_crystal_colour colorless
_exptl_crystal_density_diffrn 1.294
_exptl_crystal_density_method none
_exptl_crystal_description plate
_exptl_crystal_F_000 1552
_exptl_crystal_size_max 0.27
_exptl_crystal_size_mid 0.08
_exptl_crystal_size_min 0.03
_refine_diff_density_max 0.288
_refine_diff_density_min -0.230
_refine_diff_density_rms 0.050
_refine_ls_extinction_coef na
_refine_ls_extinction_method none
_refine_ls_goodness_of_fit_ref 1.046
_refine_ls_hydrogen_treatment refxyz
_refine_ls_matrix_type full
_refine_ls_number_parameters 607
_refine_ls_number_reflns 6941
_refine_ls_number_restraints 52
_refine_ls_restrained_S_all 1.043
_refine_ls_R_factor_all 0.0741
_refine_ls_R_factor_gt 0.0481
_refine_ls_shift/su_max 0.001
_refine_ls_shift/su_mean 0.000
_refine_ls_structure_factor_coef Fsqd
_refine_ls_weighting_details 'calc w=1/[\s^2^(Fo^2^)+(0.0398P)^2^+2.1679P] where P=(Fo^2^+2Fc^2^)/3'
_refine_ls_weighting_scheme calc
_refine_ls_wR_factor_gt 0.0957
_refine_ls_wR_factor_ref 0.1048
_reflns_number_gt 5193
_reflns_number_total 6941
_reflns_threshold_expression >2sigma(I)
_cod_data_source_file ja902889s_si_006.cif
_cod_data_source_block C19H26BClO4
_cod_original_cell_volume 3742.2(11)
_cod_original_sg_symbol_H-M 'P 21/c'
_cod_database_code 4104470

loop_
_symmetry_equiv_pos_as_xyz
'x, y, z'
'-x, y+1/2, -z+1/2'
'-x, -y, -z'
'x, -y-1/2, z-1/2'

loop_
_atom_site_label
_atom_site_type_symbol
_atom_site_fract_x
_atom_site_fract_y
_atom_site_fract_z
_atom_site_U_iso_or_equiv
_atom_site_adp_type
_atom_site_occupancy
_atom_site_symmetry_multiplicity
_atom_site_calc_flag
_atom_site_refinement_flags
Cl1 Cl 0.84002(6) -0.26428(2) 0.71726(8) 0.03844(19) Uani 1 1 d .
O1 O 1.48074(15) -0.35189(5) 1.33287(17) 0.0300(4) Uani 1 1 d .
O2 O 1.27458(15) -0.31067(5) 1.28588(17) 0.0262(4) Uani 1 1 d D
H2O H 1.3397(17) -0.3167(9) 1.343(3) 0.039 Uiso 1 1 d D
O3 O 1.42562(13) -0.35530(5) 0.80162(16) 0.0200(4) Uani 1 1 d .
O4 O 1.45577(13) -0.30773(5) 0.97872(15) 0.0187(4) Uani 1 1 d .
B1 B 1.4017(2) -0.34364(8) 0.9201(3) 0.0150(5) Uani 1 1 d .
C1 C 1.4262(2) -0.37441(7) 1.2362(2) 0.0193(5) Uani 1 1 d .
C2 C 1.4629(2) -0.41812(8) 1.2219(3) 0.0255(6) Uani 1 1 d D
H2A H 1.4099(19) -0.4358(7) 1.251(3) 0.031 Uiso 1 1 d D
H2B H 1.5405(16) -0.4230(8) 1.289(2) 0.031 Uiso 1 1 d D
C3 C 1.4574(2) -0.42867(7) 1.0694(3) 0.0224(5) Uani 1 1 d D
H3A H 1.5185(17) -0.4136(7) 1.045(2) 0.027 Uiso 1 1 d D
H3B H 1.471(2) -0.4579(5) 1.063(3) 0.027 Uiso 1 1 d D
C4 C 1.3430(2) -0.41653(7) 0.9633(3) 0.0181(5) Uani 1 1 d D
H4A H 1.2834(17) -0.4331(6) 0.982(2) 0.022 Uiso 1 1 d D
H4B H 1.3391(19) -0.4217(7) 0.8634(18) 0.022 Uiso 1 1 d D
C5 C 1.31924(19) -0.37018(7) 0.9750(2) 0.0146(5) Uani 1 1 d D
H5 H 1.2438(15) -0.3640(7) 0.906(2) 0.018 Uiso 1 1 d D
C6 C 1.31544(19) -0.36072(7) 1.1261(2) 0.0157(5) Uani 1 1 d D
H6 H 1.2563(17) -0.3789(6) 1.144(2) 0.019 Uiso 1 1 d D
C7 C 1.2854(2) -0.31586(7) 1.1475(2) 0.0184(5) Uani 1 1 d D
H7 H 1.3473(17) -0.2976(6) 1.141(2) 0.022 Uiso 1 1 d D
C8 C 1.17451(19) -0.30262(7) 1.0406(2) 0.0178(5) Uani 1 1 d .
C9 C 1.1716(2) -0.27549(7) 0.9315(2) 0.0204(5) Uani 1 1 d D
H9 H 1.2396(16) -0.2630(7) 0.926(2) 0.024 Uiso 1 1 d D
C10 C 1.0695(2) -0.26375(7) 0.8317(3) 0.0230(5) Uani 1 1 d D
H10 H 1.068(2) -0.2449(7) 0.758(2) 0.028 Uiso 1 1 d D
C11 C 0.9698(2) -0.27956(7) 0.8424(3) 0.0251(6) Uani 1 1 d .
C12 C 0.9693(2) -0.30691(8) 0.9488(3) 0.0270(6) Uani 1 1 d D
H12 H 0.8985(17) -0.3178(7) 0.952(3) 0.032 Uiso 1 1 d D
C13 C 1.0718(2) -0.31817(7) 1.0467(3) 0.0226(5) Uani 1 1 d D
H13 H 1.073(2) -0.3361(7) 1.121(2) 0.027 Uiso 1 1 d D
C14 C 1.4856(2) -0.32111(7) 0.7617(2) 0.0217(5) Uani 1 1 d .
C15 C 1.5376(2) -0.29820(7) 0.9047(2) 0.0202(5) Uani 1 1 d .
C16 C 1.5705(3) -0.33839(8) 0.6984(3) 0.0310(6) Uani 1 1 d D
H16A H 1.530(2) -0.3508(8) 0.606(2) 0.047 Uiso 1 1 d D
H16B H 1.618(2) -0.3602(7) 0.763(3) 0.047 Uiso 1 1 d D
H16C H 1.620(2) -0.3162(7) 0.685(3) 0.047 Uiso 1 1 d D
C17 C 1.3947(2) -0.29570(9) 0.6532(3) 0.0299(6) Uani 1 1 d D
H17A H 1.354(2) -0.3148(7) 0.573(2) 0.045 Uiso 1 1 d D
H17B H 1.430(2) -0.2739(7) 0.615(3) 0.045 Uiso 1 1 d D
H17C H 1.341(2) -0.2830(8) 0.695(3) 0.045 Uiso 1 1 d D
C18 C 1.6501(2) -0.31646(9) 0.9966(3) 0.0342(6) Uani 1 1 d D
H18A H 1.667(2) -0.3044(8) 1.093(2) 0.051 Uiso 1 1 d D
H18B H 1.709(2) -0.3076(9) 0.957(3) 0.051 Uiso 1 1 d D
H18C H 1.648(2) -0.3474(6) 0.999(3) 0.051 Uiso 1 1 d D
C19 C 1.5469(3) -0.25186(8) 0.8926(3) 0.0312(6) Uani 1 1 d D
H19A H 1.582(2) -0.2403(8) 0.991(2) 0.047 Uiso 1 1 d D
H19B H 1.4681(17) -0.2397(8) 0.850(3) 0.047 Uiso 1 1 d D
H19C H 1.597(2) -0.2457(8) 0.835(3) 0.047 Uiso 1 1 d D
Cl2 Cl 1.49128(5) -0.470047(19) 0.71029(6) 0.02678(15) Uani 1 1 d .
O5 O 0.88493(16) -0.42204(6) -0.02160(19) 0.0439(5) Uani 1 1 d .
O6 O 1.11560(15) -0.44267(6) 0.07014(17) 0.0280(4) Uani 1 1 d D
H6O H 1.0592(19) -0.4324(9) 0.009(3) 0.042 Uiso 1 1 d D
O7 O 0.89500(15) -0.43387(5) 0.51029(17) 0.0259(4) Uani 1 1 d .
O8 O 0.95506(15) -0.39325(5) 0.36350(17) 0.0269(4) Uani 1 1 d .
B2 B 0.9332(2) -0.43217(8) 0.3972(3) 0.0161(5) Uani 1 1 d .
C20 C 0.8749(2) -0.44915(8) 0.0583(2) 0.0241(6) Uani 1 1 d .
C21 C 0.7615(2) -0.46899(8) 0.0368(3) 0.0247(5) Uani 1 1 d D
H21A H 0.764(2) -0.4952(6) -0.011(2) 0.030 Uiso 1 1 d D
H21B H 0.7029(18) -0.4514(7) -0.029(2) 0.030 Uiso 1 1 d D
C22 C 0.7390(2) -0.47828(7) 0.1761(3) 0.0212(5) Uani 1 1 d D
H22A H 0.723(2) -0.4518(6) 0.216(2) 0.025 Uiso 1 1 d D
H22B H 0.6675(16) -0.4947(7) 0.156(2) 0.025 Uiso 1 1 d D
C23 C 0.8399(2) -0.49954(7) 0.2822(2) 0.0183(5) Uani 1 1 d D
H23A H 0.8536(19) -0.5267(6) 0.240(2) 0.022 Uiso 1 1 d D
H23B H 0.8231(19) -0.5048(7) 0.371(2) 0.022 Uiso 1 1 d D
C24 C 0.94750(19) -0.47246(7) 0.3153(2) 0.0155(5) Uani 1 1 d D
H24 H 1.0120(16) -0.4884(6) 0.379(2) 0.019 Uiso 1 1 d D
C25 C 0.97683(19) -0.46530(7) 0.1774(2) 0.0171(5) Uani 1 1 d D
H25 H 0.9914(19) -0.4925(5) 0.143(2) 0.021 Uiso 1 1 d D
C26 C 1.0813(2) -0.43808(7) 0.1940(2) 0.0194(5) Uani 1 1 d D
H26 H 1.058(2) -0.4090(5) 0.198(2) 0.023 Uiso 1 1 d D
C27 C 1.18303(19) -0.44748(7) 0.3225(2) 0.0176(5) Uani 1 1 d .
C28 C 1.2337(2) -0.48616(7) 0.3475(3) 0.0209(5) Uani 1 1 d D
H28 H 1.2038(19) -0.5085(6) 0.283(2) 0.025 Uiso 1 1 d D
C29 C 1.3285(2) -0.49379(7) 0.4657(3) 0.0213(5) Uani 1 1 d D
H29 H 1.3633(19) -0.5202(6) 0.485(3) 0.026 Uiso 1 1 d D
C30 C 1.37245(19) -0.46150(7) 0.5597(2) 0.0201(5) Uani 1 1 d .
C31 C 1.3239(2) -0.42268(7) 0.5380(3) 0.0207(5) Uani 1 1 d D
H31 H 1.3558(19) -0.4010(6) 0.603(2) 0.025 Uiso 1 1 d D
C32 C 1.2298(2) -0.41602(7) 0.4191(2) 0.0192(5) Uani 1 1 d D
H32 H 1.1944(19) -0.3899(6) 0.403(2) 0.023 Uiso 1 1 d D
C33 C 0.9081(2) -0.39267(7) 0.5742(2) 0.0215(5) Uani 1 1 d .
C34 C 0.9158(2) -0.36452(7) 0.4512(3) 0.0269(6) Uani 1 1 d .
C35 C 0.8076(3) -0.38439(9) 0.6234(3) 0.0368(7) Uani 1 1 d D
H35A H 0.813(3) -0.4038(8) 0.702(3) 0.055 Uiso 1 1 d D
H35B H 0.7341(19) -0.3883(9) 0.542(3) 0.055 Uiso 1 1 d D
H35C H 0.814(3) -0.3566(6) 0.665(3) 0.055 Uiso 1 1 d D
C36 C 1.0166(3) -0.39391(10) 0.6998(3) 0.0430(8) Uani 1 1 d D
H36A H 1.007(3) -0.4166(8) 0.762(3) 0.065 Uiso 1 1 d D
H36B H 1.032(3) -0.3670(7) 0.748(3) 0.065 Uiso 1 1 d D
H36C H 1.085(2) -0.3997(10) 0.672(3) 0.065 Uiso 1 1 d D
C37 C 0.8015(3) -0.34863(11) 0.3568(3) 0.0538(9) Uani 1 1 d D
H37A H 0.813(3) -0.3353(10) 0.272(3) 0.081 Uiso 1 1 d D
H37B H 0.770(3) -0.3286(9) 0.410(3) 0.081 Uiso 1 1 d D
H37C H 0.747(3) -0.3727(9) 0.336(4) 0.081 Uiso 1 1 d D
C38 C 1.0003(3) -0.32952(9) 0.4946(4) 0.0531(9) Uani 1 1 d D
H38A H 1.000(3) -0.3150(10) 0.408(3) 0.080 Uiso 1 1 d D
H38B H 1.079(2) -0.3409(11) 0.547(3) 0.080 Uiso 1 1 d D
H38C H 0.976(3) -0.3096(9) 0.553(3) 0.080 Uiso 1 1 d D

loop_
_atom_site_aniso_label
_atom_site_aniso_U_11
_atom_site_aniso_U_22
_atom_site_aniso_U_33
_atom_site_aniso_U_23
_atom_site_aniso_U_13
_atom_site_aniso_U_12
Cl1 0.0252(4) 0.0289(4) 0.0513(4) -0.0024(3) -0.0010(3) 0.0076(3)
O1 0.0345(11) 0.0312(10) 0.0181(9) -0.0007(8) 0.0004(8) -0.0010(8)
O2 0.0359(11) 0.0312(10) 0.0155(9) -0.0051(8) 0.0139(8) 0.0002(8)
O3 0.0296(9) 0.0180(8) 0.0171(8) -0.0034(7) 0.0138(7) -0.0068(7)
O4 0.0212(9) 0.0218(9) 0.0164(8) -0.0030(7) 0.0105(7) -0.0052(7)
B1 0.0192(14) 0.0153(13) 0.0096(12) 0.0033(10) 0.0036(11) 0.0047(10)
C1 0.0259(13) 0.0227(13) 0.0122(12) 0.0043(10) 0.0101(11) -0.0029(10)
C2 0.0280(15) 0.0237(13) 0.0255(14) 0.0085(11) 0.0097(12) 0.0059(11)
C3 0.0282(14) 0.0170(12) 0.0258(14) 0.0045(10) 0.0143(12) 0.0049(11)
C4 0.0236(13) 0.0140(12) 0.0207(13) -0.0009(10) 0.0126(11) -0.0027(10)
C5 0.0163(12) 0.0155(11) 0.0115(11) -0.0014(9) 0.0039(10) 0.0011(9)
C6 0.0192(12) 0.0159(12) 0.0140(11) 0.0008(9) 0.0082(10) -0.0023(9)
C7 0.0275(14) 0.0171(12) 0.0147(12) -0.0033(9) 0.0127(11) -0.0026(10)
C8 0.0238(13) 0.0135(11) 0.0198(12) -0.0062(9) 0.0121(11) -0.0001(9)
C9 0.0234(13) 0.0164(12) 0.0235(13) -0.0020(10) 0.0107(11) -0.0021(10)
C10 0.0276(14) 0.0171(12) 0.0247(14) -0.0005(10) 0.0091(12) 0.0022(11)
C11 0.0199(13) 0.0184(12) 0.0322(15) -0.0064(11) 0.0020(11) 0.0068(10)
C12 0.0219(14) 0.0238(14) 0.0384(16) -0.0074(12) 0.0141(13) -0.0017(11)
C13 0.0268(14) 0.0195(13) 0.0268(14) -0.0011(10) 0.0158(12) -0.0002(10)
C14 0.0282(14) 0.0199(13) 0.0212(13) -0.0003(10) 0.0137(11) -0.0071(10)
C15 0.0222(13) 0.0240(13) 0.0177(12) 0.0006(10) 0.0112(11) -0.0041(10)
C16 0.0438(18) 0.0268(15) 0.0332(16) -0.0035(12) 0.0273(14) -0.0035(13)
C17 0.0383(17) 0.0333(16) 0.0196(14) 0.0068(11) 0.0116(13) -0.0011(13)
C18 0.0232(15) 0.0437(17) 0.0335(16) -0.0004(14) 0.0064(13) -0.0062(13)
C19 0.0425(17) 0.0254(14) 0.0331(16) -0.0065(12) 0.0227(14) -0.0092(12)
Cl2 0.0224(3) 0.0364(4) 0.0214(3) 0.0035(3) 0.0070(3) 0.0047(3)
O5 0.0375(12) 0.0641(14) 0.0238(10) 0.0229(10) 0.0016(9) -0.0131(10)
O6 0.0287(10) 0.0436(11) 0.0159(9) -0.0030(8) 0.0131(8) -0.0098(8)
O7 0.0465(11) 0.0171(8) 0.0221(9) -0.0018(7) 0.0221(9) -0.0021(8)
O8 0.0461(11) 0.0165(9) 0.0257(9) 0.0021(7) 0.0221(9) 0.0020(8)
B2 0.0137(13) 0.0198(13) 0.0134(13) 0.0033(10) 0.0024(11) -0.0001(11)
C20 0.0305(14) 0.0317(14) 0.0110(12) -0.0018(10) 0.0081(11) -0.0057(11)
C21 0.0230(14) 0.0314(14) 0.0178(13) -0.0014(11) 0.0042(11) -0.0033(11)
C22 0.0189(13) 0.0226(13) 0.0224(13) -0.0027(10) 0.0069(11) -0.0017(10)
C23 0.0204(13) 0.0182(12) 0.0186(12) -0.0013(10) 0.0096(11) -0.0026(10)
C24 0.0163(12) 0.0178(12) 0.0130(11) 0.0005(9) 0.0057(10) -0.0009(9)
C25 0.0205(13) 0.0193(12) 0.0125(11) -0.0025(9) 0.0068(10) -0.0051(10)
C26 0.0240(13) 0.0246(13) 0.0125(12) -0.0005(10) 0.0100(10) -0.0052(10)
C27 0.0182(12) 0.0221(12) 0.0171(12) -0.0020(10) 0.0121(10) -0.0049(10)
C28 0.0267(14) 0.0215(13) 0.0193(13) -0.0071(10) 0.0143(11) -0.0090(11)
C29 0.0254(14) 0.0196(13) 0.0251(13) 0.0001(10) 0.0168(12) 0.0012(10)
C30 0.0177(12) 0.0281(13) 0.0167(12) 0.0014(10) 0.0085(10) -0.0012(10)
C31 0.0237(13) 0.0210(13) 0.0201(13) -0.0033(10) 0.0109(11) -0.0064(10)
C32 0.0214(13) 0.0189(12) 0.0202(13) -0.0003(10) 0.0109(11) -0.0002(10)
C33 0.0332(14) 0.0142(12) 0.0178(12) -0.0025(9) 0.0094(11) 0.0031(10)
C34 0.0430(16) 0.0176(12) 0.0248(14) 0.0002(10) 0.0176(12) 0.0073(11)
C35 0.0495(19) 0.0321(16) 0.0385(17) -0.0071(13) 0.0277(15) 0.0006(14)
C36 0.051(2) 0.0445(19) 0.0254(16) -0.0096(13) 0.0009(15) 0.0213(16)
C37 0.076(3) 0.048(2) 0.0352(18) 0.0115(16) 0.0145(18) 0.0368(18)
C38 0.084(3) 0.0224(16) 0.072(3) -0.0138(16) 0.050(2) -0.0153(16)

loop_
_atom_type_symbol
_atom_type_description
_atom_type_scat_dispersion_real
_atom_type_scat_dispersion_imag
_atom_type_scat_source
C C 0.0033 0.0016 'International Tables Vol C Tables 4.2.6.8 and 6.1.1.4'
H H 0.0000 0.0000 'International Tables Vol C Tables 4.2.6.8 and 6.1.1.4'
O O 0.0106 0.0060 'International Tables Vol C Tables 4.2.6.8 and 6.1.1.4'
B B 0.0013 0.0007 'International Tables Vol C Tables 4.2.6.8 and 6.1.1.4'
Cl Cl 0.1484 0.1585 'International Tables Vol C Tables 4.2.6.8 and 6.1.1.4'

loop_
_geom_angle_atom_site_label_1
_geom_angle_atom_site_label_2
_geom_angle_atom_site_label_3
_geom_angle
C7 O2 H2O 104.3(19)
B1 O3 C14 107.63(17)
B1 O4 C15 106.70(16)
O3 B1 O4 112.75(19)
O3 B1 C5 120.4(2)
O4 B1 C5 126.89(19)
O1 C1 C2 121.8(2)
O1 C1 C6 122.2(2)
C2 C1 C6 115.9(2)
C1 C2 C3 112.67(19)
C1 C2 H2A 105.2(15)
C3 C2 H2A 110.3(15)
C1 C2 H2B 110.3(15)
C3 C2 H2B 110.1(15)
H2A C2 H2B 108(2)
C4 C3 C2 110.9(2)
C4 C3 H3A 108.6(14)
C2 C3 H3A 110.2(14)
C4 C3 H3B 110.8(15)
C2 C3 H3B 109.4(14)
H3A C3 H3B 107(2)
C3 C4 C5 110.99(19)
C3 C4 H4A 108.8(14)
C5 C4 H4A 110.1(14)
C3 C4 H4B 112.2(13)
C5 C4 H4B 107.0(13)
H4A C4 H4B 107.7(19)
C4 C5 C6 109.47(18)
C4 C5 B1 110.03(18)
C6 C5 B1 117.54(18)
C4 C5 H5 108.0(13)
C6 C5 H5 107.9(13)
B1 C5 H5 103.4(13)
C1 C6 C7 112.44(19)
C1 C6 C5 109.44(18)
C7 C6 C5 114.13(18)
C1 C6 H6 104.4(13)
C7 C6 H6 107.8(13)
C5 C6 H6 108.1(13)
O2 C7 C8 107.01(18)
O2 C7 C6 110.37(18)
C8 C7 C6 112.43(19)
O2 C7 H7 108.3(13)
C8 C7 H7 109.7(14)
C6 C7 H7 109.0(13)
C9 C8 C13 118.3(2)
C9 C8 C7 121.1(2)
C13 C8 C7 120.6(2)
C10 C9 C8 121.1(2)
C10 C9 H9 117.6(15)
C8 C9 H9 121.2(15)
C11 C10 C9 118.7(2)
C11 C10 H10 120.8(15)
C9 C10 H10 120.4(15)
C10 C11 C12 121.9(2)
C10 C11 Cl1 118.9(2)
C12 C11 Cl1 119.3(2)
C13 C12 C11 118.4(2)
C13 C12 H12 121.7(16)
C11 C12 H12 119.9(16)
C12 C13 C8 121.6(2)
C12 C13 H13 119.6(15)
C8 C13 H13 118.8(15)
O3 C14 C16 108.96(19)
O3 C14 C17 105.93(19)
C16 C14 C17 111.3(2)
O3 C14 C15 102.08(17)
C16 C14 C15 115.1(2)
C17 C14 C15 112.6(2)
O4 C15 C19 109.36(19)
O4 C15 C18 105.67(18)
C19 C15 C18 110.7(2)
O4 C15 C14 102.18(17)
C19 C15 C14 114.9(2)
C18 C15 C14 113.1(2)
C14 C16 H16A 109.2(17)
C14 C16 H16B 110.1(16)
H16A C16 H16B 109(2)
C14 C16 H16C 109.9(17)
H16A C16 H16C 109(2)
H16B C16 H16C 110(2)
C14 C17 H17A 107.0(16)
C14 C17 H17B 110.0(17)
H17A C17 H17B 108(2)
C14 C17 H17C 111.9(16)
H17A C17 H17C 111(2)
H17B C17 H17C 109(2)
C15 C18 H18A 106.5(17)
C15 C18 H18B 107.9(17)
H18A C18 H18B 109(2)
C15 C18 H18C 111.9(17)
H18A C18 H18C 112(2)
H18B C18 H18C 109(2)
C15 C19 H19A 108.1(16)
C15 C19 H19B 109.3(16)
H19A C19 H19B 108(2)
C15 C19 H19C 108.8(16)
H19A C19 H19C 110(2)
H19B C19 H19C 113(2)
C26 O6 H6O 100(2)
B2 O7 C33 107.70(17)
B2 O8 C34 107.96(17)
O8 B2 O7 113.4(2)
O8 B2 C24 125.0(2)
O7 B2 C24 121.6(2)
O5 C20 C21 120.5(2)
O5 C20 C25 121.4(2)
C21 C20 C25 118.0(2)
C20 C21 C22 113.5(2)
C20 C21 H21A 104.9(15)
C22 C21 H21A 108.6(15)
C20 C21 H21B 107.7(15)
C22 C21 H21B 113.4(15)
H21A C21 H21B 108(2)
C23 C22 C21 111.3(2)
C23 C22 H22A 109.8(14)
C21 C22 H22A 108.5(14)
C23 C22 H22B 112.3(14)
C21 C22 H22B 109.8(14)
H22A C22 H22B 104.9(19)
C22 C23 C24 110.77(19)
C22 C23 H23A 108.8(13)
C24 C23 H23A 109.2(13)
C22 C23 H23B 109.4(14)
C24 C23 H23B 109.2(13)
H23A C23 H23B 109.4(18)
C23 C24 C25 109.62(18)
C23 C24 B2 110.00(18)
C25 C24 B2 115.70(18)
C23 C24 H24 107.7(13)
C25 C24 H24 105.8(13)
B2 C24 H24 107.6(13)
C20 C25 C26 110.38(19)
C20 C25 C24 111.39(18)
C26 C25 C24 115.39(18)
C20 C25 H25 103.9(14)
C26 C25 H25 107.7(14)
C24 C25 H25 107.3(13)
O6 C26 C27 107.72(18)
O6 C26 C25 109.17(18)
C27 C26 C25 114.96(18)
O6 C26 H26 107.9(13)
C27 C26 H26 109.7(14)
C25 C26 H26 107.2(14)
C28 C27 C32 118.3(2)
C28 C27 C26 122.7(2)
C32 C27 C26 119.0(2)
C27 C28 C29 121.5(2)
C27 C28 H28 120.6(15)
C29 C28 H28 117.9(15)
C28 C29 C30 118.4(2)
C28 C29 H29 122.3(15)
C30 C29 H29 119.4(15)
C31 C30 C29 121.6(2)
C31 C30 Cl2 118.81(18)
C29 C30 Cl2 119.62(18)
C30 C31 C32 118.7(2)
C30 C31 H31 120.2(15)
C32 C31 H31 121.0(15)
C31 C32 C27 121.6(2)
C31 C32 H32 120.1(15)
C27 C32 H32 118.3(15)
O7 C33 C36 106.1(2)
O7 C33 C35 108.5(2)
C36 C33 C35 110.3(2)
O7 C33 C34 102.58(17)
C36 C33 C34 113.5(2)
C35 C33 C34 115.1(2)
O8 C34 C38 108.0(2)
O8 C34 C37 105.9(2)
C38 C34 C37 110.3(3)
O8 C34 C33 102.56(17)
C38 C34 C33 115.6(2)
C37 C34 C33 113.6(2)
C33 C35 H35A 107.1(18)
C33 C35 H35B 110.1(17)
H35A C35 H35B 112(2)
C33 C35 H35C 109.7(18)
H35A C35 H35C 106(2)
H35B C35 H35C 113(3)
C33 C36 H36A 106(2)
C33 C36 H36B 111.0(19)
H36A C36 H36B 113(3)
C33 C36 H36C 112.7(19)
H36A C36 H36C 109(3)
H36B C36 H36C 105(3)
C34 C37 H37A 108(2)
C34 C37 H37B 110(2)
H37A C37 H37B 111(3)
C34 C37 H37C 107(2)
H37A C37 H37C 115(3)
H37B C37 H37C 105(3)
C34 C38 H38A 108(2)
C34 C38 H38B 110(2)
H38A C38 H38B 110(3)
C34 C38 H38C 110(2)
H38A C38 H38C 107(3)
H38B C38 H38C 111(3)

loop_
_geom_bond_atom_site_label_1
_geom_bond_atom_site_label_2
_geom_bond_distance
Cl1 C11 1.750(2)
O1 C1 1.216(3)
O2 C7 1.432(3)
O2 H2O 0.844(17)
O3 B1 1.356(3)
O3 C14 1.454(3)
O4 B1 1.367(3)
O4 C15 1.467(2)
B1 C5 1.562(3)
C1 C2 1.501(3)
C1 C6 1.512(3)
C2 C3 1.530(3)
C2 H2A 0.981(16)
C2 H2B 0.985(16)
C3 C4 1.514(3)
C3 H3A 0.995(16)
C3 H3B 0.964(16)
C4 C5 1.534(3)
C4 H4A 0.977(16)
C4 H4B 0.990(16)
C5 C6 1.545(3)
C5 H5 0.980(16)
C6 C7 1.525(3)
C6 H6 0.997(15)
C7 C8 1.496(3)
C7 H7 0.986(16)
C8 C9 1.383(3)
C8 C13 1.388(3)
C9 C10 1.379(3)
C9 H9 0.952(16)
C10 C11 1.373(3)
C10 H10 0.942(16)
C11 C12 1.377(4)
C12 C13 1.371(4)
C12 H12 0.956(16)
C13 H13 0.930(16)
C14 C16 1.500(3)
C14 C17 1.518(4)
C14 C15 1.540(3)
C15 C19 1.505(3)
C15 C18 1.513(4)
C16 H16A 0.972(17)
C16 H16B 1.001(17)
C16 H16C 0.975(17)
C17 H17A 1.000(17)
C17 H17B 0.972(17)
C17 H17C 0.979(17)
C18 H18A 0.986(17)
C18 H18B 0.985(17)
C18 H18C 0.999(17)
C19 H19A 1.000(17)
C19 H19B 1.008(17)
C19 H19C 0.999(17)
Cl2 C30 1.741(2)
O5 C20 1.213(3)
O6 C26 1.433(3)
O6 H6O 0.830(17)
O7 B2 1.354(3)
O7 C33 1.457(3)
O8 B2 1.348(3)
O8 C34 1.459(3)
B2 C24 1.572(3)
C20 C21 1.495(3)
C20 C25 1.511(3)
C21 C22 1.526(3)
C21 H21A 0.976(16)
C21 H21B 0.980(16)
C22 C23 1.509(3)
C22 H22A 0.990(16)
C22 H22B 0.994(16)
C23 C24 1.537(3)
C23 H23A 1.006(16)
C23 H23B 0.988(16)
C24 C25 1.544(3)
C24 H24 0.987(16)
C25 C26 1.528(3)
C25 H25 0.978(16)
C26 C27 1.500(3)
C26 H26 0.988(16)
C27 C28 1.381(3)
C27 C32 1.385(3)
C28 C29 1.383(3)
C28 H28 0.952(16)
C29 C30 1.383(3)
C29 H29 0.945(16)
C30 C31 1.374(3)
C31 C32 1.376(3)
C31 H31 0.945(16)
C32 H32 0.940(16)
C33 C36 1.504(4)
C33 C35 1.504(4)
C33 C34 1.548(3)
C34 C38 1.503(4)
C34 C37 1.509(4)
C35 H35A 0.987(17)
C35 H35B 1.009(17)
C35 H35C 0.980(17)
C36 H36A 0.987(18)
C36 H36B 0.979(18)
C36 H36C 0.989(18)
C37 H37A 0.996(18)
C37 H37B 0.986(18)
C37 H37C 1.003(18)
C38 H38A 0.973(18)
C38 H38B 1.016(18)
C38 H38C 0.978(18)

loop_
_geom_hbond_atom_site_label_D
_geom_hbond_atom_site_label_H
_geom_hbond_atom_site_label_A
_geom_hbond_distance_DH
_geom_hbond_distance_HA
_geom_hbond_distance_DA
_geom_hbond_angle_DHA
O2 H2O O1 0.844(17) 2.11(2) 2.781(2) 136(3)
O6 H6O O5 0.830(17) 2.11(2) 2.782(3) 138(3)

loop_
_geom_torsion_atom_site_label_1
_geom_torsion_atom_site_label_2
_geom_torsion_atom_site_label_3
_geom_torsion_atom_site_label_4
_geom_torsion
C14 O3 B1 O4 -10.2(3)
C14 O3 B1 C5 169.3(2)
C15 O4 B1 O3 -9.7(2)
C15 O4 B1 C5 170.9(2)
O1 C1 C2 C3 -133.7(2)
C6 C1 C2 C3 48.3(3)
C1 C2 C3 C4 -49.6(3)
C2 C3 C4 C5 57.3(3)
C3 C4 C5 C6 -61.3(2)
C3 C4 C5 B1 69.3(2)
O3 B1 C5 C4 41.2(3)
O4 B1 C5 C4 -139.5(2)
O3 B1 C5 C6 167.4(2)
O4 B1 C5 C6 -13.3(3)
O1 C1 C6 C7 2.7(3)
C2 C1 C6 C7 -179.34(19)
O1 C1 C6 C5 130.6(2)
C2 C1 C6 C5 -51.4(2)
C4 C5 C6 C1 56.4(2)
B1 C5 C6 C1 -70.0(2)
C4 C5 C6 C7 -176.59(19)
B1 C5 C6 C7 57.0(3)
C1 C6 C7 O2 -59.3(2)
C5 C6 C7 O2 175.27(18)
C1 C6 C7 C8 -178.70(17)
C5 C6 C7 C8 55.9(2)
O2 C7 C8 C9 131.2(2)
C6 C7 C8 C9 -107.5(2)
O2 C7 C8 C13 -50.4(3)
C6 C7 C8 C13 70.9(3)
C13 C8 C9 C10 0.6(3)
C7 C8 C9 C10 179.0(2)
C8 C9 C10 C11 0.0(3)
C9 C10 C11 C12 -0.6(4)
C9 C10 C11 Cl1 179.25(18)
C10 C11 C12 C13 0.5(4)
Cl1 C11 C12 C13 -179.31(18)
C11 C12 C13 C8 0.1(4)
C9 C8 C13 C12 -0.7(3)
C7 C8 C13 C12 -179.1(2)
B1 O3 C14 C16 146.4(2)
B1 O3 C14 C17 -93.7(2)
B1 O3 C14 C15 24.3(2)
B1 O4 C15 C19 146.1(2)
B1 O4 C15 C18 -94.7(2)
B1 O4 C15 C14 23.9(2)
O3 C14 C15 O4 -28.7(2)
C16 C14 C15 O4 -146.60(19)
C17 C14 C15 O4 84.4(2)
O3 C14 C15 C19 -147.0(2)
C16 C14 C15 C19 95.1(3)
C17 C14 C15 C19 -33.9(3)
O3 C14 C15 C18 84.4(2)
C16 C14 C15 C18 -33.5(3)
C17 C14 C15 C18 -162.5(2)
C34 O8 B2 O7 -7.2(3)
C34 O8 B2 C24 172.0(2)
C33 O7 B2 O8 -9.3(3)
C33 O7 B2 C24 171.5(2)
O5 C20 C21 C22 -141.5(2)
C25 C20 C21 C22 41.3(3)
C20 C21 C22 C23 -47.6(3)
C21 C22 C23 C24 58.8(3)
C22 C23 C24 C25 -61.4(2)
C22 C23 C24 B2 66.9(2)
O8 B2 C24 C23 -131.5(2)
O7 B2 C24 C23 47.6(3)
O8 B2 C24 C25 -6.6(3)
O7 B2 C24 C25 172.4(2)
O5 C20 C25 C26 9.6(3)
C21 C20 C25 C26 -173.3(2)
O5 C20 C25 C24 139.1(2)
C21 C20 C25 C24 -43.8(3)
C23 C24 C25 C20 52.1(2)
B2 C24 C25 C20 -73.0(2)
C23 C24 C25 C26 178.97(19)
B2 C24 C25 C26 53.9(3)
C20 C25 C26 O6 -67.3(2)
C24 C25 C26 O6 165.37(19)
C20 C25 C26 C27 171.59(19)
C24 C25 C26 C27 44.2(3)
O6 C26 C27 C28 -64.2(3)
C25 C26 C27 C28 57.7(3)
O6 C26 C27 C32 114.6(2)
C25 C26 C27 C32 -123.5(2)
C32 C27 C28 C29 0.2(3)
C26 C27 C28 C29 179.0(2)
C27 C28 C29 C30 -0.1(3)
C28 C29 C30 C31 0.3(3)
C28 C29 C30 Cl2 179.62(17)
C29 C30 C31 C32 -0.5(3)
Cl2 C30 C31 C32 -179.81(17)
C30 C31 C32 C27 0.5(3)
C28 C27 C32 C31 -0.4(3)
C26 C27 C32 C31 -179.2(2)
B2 O7 C33 C36 -98.9(2)
B2 O7 C33 C35 142.6(2)
B2 O7 C33 C34 20.4(2)
B2 O8 C34 C38 141.7(2)
B2 O8 C34 C37 -100.1(3)
B2 O8 C34 C33 19.2(2)
O7 C33 C34 O8 -23.6(2)
C36 C33 C34 O8 90.5(2)
C35 C33 C34 O8 -141.1(2)
O7 C33 C34 C38 -140.8(2)
C36 C33 C34 C38 -26.7(3)
C35 C33 C34 C38 101.7(3)
O7 C33 C34 C37 90.3(2)
C36 C33 C34 C37 -155.7(2)
C35 C33 C34 C37 -27.3(3)
